data_4079219
loop_
_publ_author_name
'Poon, Ka Chun'
'Shi, Chuan'
'Sung, Herman H.-Y.'
'Williams, Ian D.'
'Lin, Zhenyang'
'Jia, Guochen'

_publ_section_title
;
 Synthesis of Alkenyl Ylide Complexes from Reactions of
 ReOCl2(OEt)(PPh3)2with Alkynols
;
_journal_issue 20
_journal_name_full Organometallics
_journal_page_first 7085
_journal_paper_doi 10.1021/om3005788
_journal_volume 31
_journal_year 2012
_chemical_formula_moiety 'C41 H37 Cl2 O2 P2 Re, C H2 Cl2'
_chemical_formula_sum 'C42 H39 Cl4 O2 P2 Re'
_chemical_formula_weight 965.67
_chemical_name_systematic
;
 ? 
;
_space_group_IT_number 2
_space_group_name_Hall '-P 1'
_symmetry_cell_setting triclinic
_symmetry_space_group_name_Hall '-P 1'
_symmetry_space_group_name_H-M 'P -1'
_atom_sites_solution_hydrogens geom
_atom_sites_solution_primary direct
_atom_sites_solution_secondary difmap
_audit_creation_date 2012-05-16
_audit_creation_method
;
  Olex2 1.2-beta
  (compiled May  9 2012 12:37:22, GUI svn.r4230)
;
_cell_angle_alpha 83.603(2)
_cell_angle_beta 74.526(2)
_cell_angle_gamma 67.088(2)
_cell_formula_units_Z 2
_cell_length_a 11.5153(14)
_cell_length_b 11.7918(14)
_cell_length_c 16.5896(19)
_cell_measurement_reflns_used 1598
_cell_measurement_temperature 100(2)
_cell_measurement_theta_max 20.90
_cell_measurement_theta_min 2.26
_cell_volume 1999.6(4)
_computing_cell_refinement 'SAINT v7.34A (Bruker, 200?)'
_computing_data_reduction 'SAINT v7.34A (Bruker, 200?)'
_computing_molecular_graphics
;
O. V. Dolomanov, L. J. Bourhis, R. J. Gildea, J. A. K. Howard and H. Puschmann,
OLEX2: a complete structure solution, refinement and analysis program.
J. Appl. Cryst. (2009). 42, 339-341.
;
_computing_publication_material
;
O. V. Dolomanov, L. J. Bourhis, R. J. Gildea, J. A. K. Howard and H. Puschmann,
OLEX2: a complete structure solution, refinement and analysis program.
J. Appl. Cryst. (2009). 42, 339-341.
;
_computing_structure_refinement
;
XL, G.M. Sheldrick, Acta Cryst.
(2008). A64, 112-122
;
_computing_structure_solution 'SHELXS-97 (Sheldrick, 1990)'
_diffrn_ambient_temperature 100.15
_diffrn_detector_area_resol_mean 8
_diffrn_measured_fraction_theta_full 0.932
_diffrn_measured_fraction_theta_max 0.926
_diffrn_measurement_device_type 'Bruker SMART APEX CCD area detector'
_diffrn_measurement_method '\w and \f scans'
_diffrn_radiation_monochromator graphite
_diffrn_radiation_type MoK\a
_diffrn_radiation_wavelength 0.71073
_diffrn_reflns_av_R_equivalents 0.0425
_diffrn_reflns_av_unetI/netI 0.0957
_diffrn_reflns_limit_h_max 14
_diffrn_reflns_limit_h_min -13
_diffrn_reflns_limit_k_max 13
_diffrn_reflns_limit_k_min -14
_diffrn_reflns_limit_l_max 20
_diffrn_reflns_limit_l_min -15
_diffrn_reflns_number 10949
_diffrn_reflns_theta_full 25.00
_diffrn_reflns_theta_max 26.00
_diffrn_reflns_theta_min 1.98
_diffrn_source 'sealed tube'
_diffrn_source_current 40
_diffrn_source_power 1.5
_diffrn_source_voltage 50
_exptl_absorpt_coefficient_mu 3.421
_exptl_absorpt_correction_T_max 1
_exptl_absorpt_correction_T_min 0.896797
_exptl_absorpt_correction_type multi-scan
_exptl_absorpt_process_details
;
SADABS-2004/1 (Bruker,2004) was used for absorption correction.
R(int) was 0.0364 before and 0.0217 after correction.
The Ratio of minimum to maximum transmission is 0.8968.
The \l/2 correction factor is 0.0015.
;
_exptl_crystal_colour purple
_exptl_crystal_density_diffrn 1.604
_exptl_crystal_density_method 'not measured'
_exptl_crystal_description block
_exptl_crystal_F_000 960
_exptl_crystal_size_max 0.18
_exptl_crystal_size_mid 0.16
_exptl_crystal_size_min 0.15
_refine_diff_density_max 1.141
_refine_diff_density_min -1.054
_refine_diff_density_rms 0.147
_refine_ls_extinction_method none
_refine_ls_goodness_of_fit_ref 1.004
_refine_ls_hydrogen_treatment constr
_refine_ls_matrix_type full
_refine_ls_number_parameters 460
_refine_ls_number_reflns 7289
_refine_ls_number_restraints 0
_refine_ls_restrained_S_all 1.004
_refine_ls_R_factor_all 0.0676
_refine_ls_R_factor_gt 0.0492
_refine_ls_shift/su_max 0.001
_refine_ls_shift/su_mean 0.000
_refine_ls_structure_factor_coef Fsqd
_refine_ls_weighting_details 'calc w=1/[\s^2^(Fo^2^)+(0.0120P)^2^+0.0000P] where P=(Fo^2^+2Fc^2^)/3'
_refine_ls_weighting_scheme calc
_refine_ls_wR_factor_gt 0.0709
_refine_ls_wR_factor_ref 0.0752
_reflns_number_gt 5870
_reflns_number_total 7289
_reflns_threshold_expression >2sigma(I)
_cod_data_source_file om3005788_si_001.cif
_cod_data_source_block cool15_complex3
_cod_depositor_comments
;
The following automatic conversions were performed:

'_symmetry_cell_setting' value 'Triclinic' changed to 'triclinic'
according to /home/saulius/struct/CIF-dictionaries/cif_core.dic
dictionary named 'cif_core.dic' version 2.4.2 from 2011-04-26.

Automatic conversion script
Id: cif_fix_values 1891 2012-01-12 08:04:46Z andrius 
;
_cod_original_sg_symbol_H-M P-1
_cod_database_code 4079219

loop_
_space_group_symop_id
_space_group_symop_operation_xyz
1 'x, y, z'
2 '-x, -y, -z'

loop_
_atom_site_label
_atom_site_type_symbol
_atom_site_fract_x
_atom_site_fract_y
_atom_site_fract_z
_atom_site_U_iso_or_equiv
_atom_site_adp_type
_atom_site_occupancy
_atom_site_symmetry_multiplicity
_atom_site_calc_flag
_atom_site_refinement_flags
Re1 Re 0.17857(3) 0.33654(2) 0.289483(15) 0.01958(8) Uani 1 1 d .
Cl1 Cl 0.15937(16) 0.13924(13) 0.33533(9) 0.0305(4) Uani 1 1 d .
Cl2 Cl -0.06340(16) 0.43303(13) 0.33667(9) 0.0300(4) Uani 1 1 d .
P1 P 0.61372(16) 0.07331(14) 0.17737(9) 0.0234(4) Uani 1 1 d .
P2 P 0.18952(17) 0.53831(14) 0.24189(9) 0.0233(4) Uani 1 1 d .
O1 O 0.1801(4) 0.3698(3) 0.3973(2) 0.0219(10) Uani 1 1 d .
O2 O 0.1918(4) 0.3156(3) 0.1871(2) 0.0259(10) Uani 1 1 d .
C1 C 0.4557(6) 0.1901(5) 0.1974(3) 0.0212(14) Uani 1 1 d .
H1 H 0.4218 0.2235 0.1499 0.025 Uiso 1 1 calc R
C2 C 0.3758(6) 0.2384(5) 0.2742(3) 0.0216(14) Uani 1 1 d .
C3 C 0.4325(6) 0.2032(5) 0.3506(4) 0.0317(17) Uani 1 1 d .
H3A H 0.5281 0.1614 0.3319 0.038 Uiso 1 1 calc R
H3B H 0.3981 0.1441 0.3854 0.038 Uiso 1 1 calc R
C4 C 0.4005(7) 0.3151(6) 0.4043(4) 0.0387(18) Uani 1 1 d .
H4A H 0.4567 0.2914 0.4442 0.046 Uiso 1 1 calc R
H4B H 0.4180 0.3819 0.3679 0.046 Uiso 1 1 calc R
C5 C 0.2601(7) 0.3603(6) 0.4517(4) 0.0379(18) Uani 1 1 d .
H5A H 0.2474 0.3025 0.4981 0.045 Uiso 1 1 calc R
H5B H 0.2354 0.4419 0.4760 0.045 Uiso 1 1 calc R
C11 C 0.6199(6) -0.0572(5) 0.2454(3) 0.0254(15) Uani 1 1 d .
C12 C 0.5046(7) -0.0763(5) 0.2801(4) 0.0331(17) Uani 1 1 d .
H12 H 0.4255 -0.0210 0.2679 0.040 Uiso 1 1 calc R
C13 C 0.5065(7) -0.1768(6) 0.3325(4) 0.0380(18) Uani 1 1 d .
H13 H 0.4282 -0.1904 0.3561 0.046 Uiso 1 1 calc R
C14 C 0.6230(8) -0.2589(6) 0.3513(4) 0.043(2) Uani 1 1 d .
H14 H 0.6238 -0.3283 0.3866 0.052 Uiso 1 1 calc R
C15 C 0.7336(8) -0.2379(6) 0.3187(4) 0.047(2) Uani 1 1 d .
H15 H 0.8121 -0.2922 0.3321 0.056 Uiso 1 1 calc R
C16 C 0.7341(7) -0.1369(6) 0.2653(4) 0.0358(17) Uani 1 1 d .
H16 H 0.8126 -0.1231 0.2429 0.043 Uiso 1 1 calc R
C21 C 0.6447(6) 0.0280(6) 0.0714(4) 0.0289(16) Uani 1 1 d .
C22 C 0.6334(6) 0.1181(6) 0.0088(4) 0.0320(16) Uani 1 1 d .
H22 H 0.6105 0.2013 0.0227 0.038 Uiso 1 1 calc R
C23 C 0.6554(7) 0.0869(7) -0.0739(4) 0.0407(19) Uani 1 1 d .
H23 H 0.6488 0.1480 -0.1167 0.049 Uiso 1 1 calc R
C24 C 0.6875(7) -0.0363(7) -0.0929(4) 0.042(2) Uani 1 1 d .
H24 H 0.7043 -0.0593 -0.1492 0.051 Uiso 1 1 calc R
C25 C 0.6946(7) -0.1221(6) -0.0316(4) 0.0402(19) Uani 1 1 d .
H25 H 0.7147 -0.2049 -0.0452 0.048 Uiso 1 1 calc R
C26 C 0.6733(6) -0.0924(6) 0.0501(4) 0.0317(17) Uani 1 1 d .
H26 H 0.6781 -0.1544 0.0923 0.038 Uiso 1 1 calc R
C31 C 0.7458(7) 0.1169(6) 0.1794(4) 0.0282(15) Uani 1 1 d .
C32 C 0.7243(7) 0.2228(6) 0.2202(4) 0.0386(18) Uani 1 1 d .
H32 H 0.6380 0.2752 0.2455 0.046 Uiso 1 1 calc R
C33 C 0.8268(9) 0.2520(7) 0.2240(4) 0.053(2) Uani 1 1 d .
H33 H 0.8114 0.3253 0.2508 0.063 Uiso 1 1 calc R
C34 C 0.9540(8) 0.1736(8) 0.1884(4) 0.052(2) Uani 1 1 d .
H34 H 1.0253 0.1918 0.1930 0.062 Uiso 1 1 calc R
C35 C 0.9757(7) 0.0707(6) 0.1468(4) 0.0408(19) Uani 1 1 d .
H35 H 1.0619 0.0188 0.1210 0.049 Uiso 1 1 calc R
C36 C 0.8726(7) 0.0423(6) 0.1422(4) 0.0347(17) Uani 1 1 d .
H36 H 0.8883 -0.0294 0.1132 0.042 Uiso 1 1 calc R
C41 C 0.1171(7) 0.5977(5) 0.1526(3) 0.0288(16) Uani 1 1 d .
C42 C 0.1622(7) 0.6743(6) 0.0925(4) 0.0371(18) Uani 1 1 d .
H42 H 0.2316 0.6952 0.0977 0.045 Uiso 1 1 calc R
C43 C 0.1054(7) 0.7202(6) 0.0246(4) 0.0414(19) Uani 1 1 d .
H43 H 0.1373 0.7710 -0.0164 0.050 Uiso 1 1 calc R
C44 C 0.0052(7) 0.6924(6) 0.0174(4) 0.047(2) Uani 1 1 d .
H44 H -0.0330 0.7238 -0.0286 0.057 Uiso 1 1 calc R
C45 C -0.0423(7) 0.6180(6) 0.0771(4) 0.0421(19) Uani 1 1 d .
H45 H -0.1132 0.5993 0.0721 0.050 Uiso 1 1 calc R
C46 C 0.0148(6) 0.5711(5) 0.1439(4) 0.0319(16) Uani 1 1 d .
H46 H -0.0175 0.5199 0.1842 0.038 Uiso 1 1 calc R
C51 C 0.1109(6) 0.6655(5) 0.3164(3) 0.0262(15) Uani 1 1 d .
C52 C 0.0490(6) 0.6497(5) 0.3978(4) 0.0273(15) Uani 1 1 d .
H52 H 0.0443 0.5720 0.4162 0.033 Uiso 1 1 calc R
C53 C -0.0069(7) 0.7484(6) 0.4534(4) 0.0343(18) Uani 1 1 d .
H53 H -0.0466 0.7369 0.5101 0.041 Uiso 1 1 calc R
C54 C -0.0044(8) 0.8619(6) 0.4259(4) 0.043(2) Uani 1 1 d .
H54 H -0.0442 0.9292 0.4634 0.052 Uiso 1 1 calc R
C55 C 0.0555(8) 0.8790(6) 0.3441(4) 0.053(2) Uani 1 1 d .
H55 H 0.0574 0.9576 0.3258 0.063 Uiso 1 1 calc R
C56 C 0.1124(7) 0.7825(6) 0.2888(4) 0.045(2) Uani 1 1 d .
H56 H 0.1525 0.7948 0.2324 0.054 Uiso 1 1 calc R
C61 C 0.3546(6) 0.5329(5) 0.2009(3) 0.0269(16) Uani 1 1 d .
C62 C 0.4288(6) 0.4736(5) 0.1256(3) 0.0295(16) Uani 1 1 d .
H62 H 0.3910 0.4382 0.0962 0.035 Uiso 1 1 calc R
C63 C 0.5529(7) 0.4648(6) 0.0931(4) 0.0387(18) Uani 1 1 d .
H63 H 0.6000 0.4257 0.0408 0.046 Uiso 1 1 calc R
C64 C 0.6108(8) 0.5126(7) 0.1358(5) 0.054(2) Uani 1 1 d .
H64 H 0.6983 0.5056 0.1133 0.065 Uiso 1 1 calc R
C65 C 0.5424(8) 0.5701(7) 0.2108(5) 0.056(2) Uani 1 1 d .
H65 H 0.5828 0.6022 0.2404 0.067 Uiso 1 1 calc R
C66 C 0.4138(7) 0.5816(6) 0.2437(4) 0.045(2) Uani 1 1 d .
H66 H 0.3662 0.6226 0.2953 0.054 Uiso 1 1 calc R
C1S C 0.7667(13) 0.2482(12) 0.4536(7) 0.137(5) Uani 1 1 d .
H1SA H 0.8068 0.2724 0.3972 0.164 Uiso 1 1 calc R
H1SB H 0.8347 0.2169 0.4854 0.164 Uiso 1 1 calc R
Cl11 Cl 0.7219(3) 0.1346(2) 0.44320(18) 0.1042(10) Uani 1 1 d .
Cl12 Cl 0.6445(4) 0.3784(3) 0.5027(2) 0.1297(12) Uani 1 1 d .

loop_
_atom_site_aniso_label
_atom_site_aniso_U_11
_atom_site_aniso_U_22
_atom_site_aniso_U_33
_atom_site_aniso_U_23
_atom_site_aniso_U_13
_atom_site_aniso_U_12
Re1 0.02336(15) 0.01901(13) 0.01593(13) -0.00418(9) -0.00096(10) -0.00894(10)
Cl1 0.0365(11) 0.0246(8) 0.0319(9) -0.0036(7) -0.0035(8) -0.0156(7)
Cl2 0.0268(10) 0.0308(9) 0.0296(9) -0.0039(7) 0.0002(7) -0.0116(7)
P1 0.0211(10) 0.0269(9) 0.0220(9) -0.0040(7) -0.0038(7) -0.0086(7)
P2 0.0274(11) 0.0222(9) 0.0180(9) -0.0032(7) 0.0010(7) -0.0105(8)
O1 0.026(3) 0.023(2) 0.017(2) -0.0009(17) -0.0029(19) -0.0098(19)
O2 0.024(3) 0.028(2) 0.026(2) -0.0040(19) -0.0030(19) -0.0108(19)
C1 0.020(4) 0.024(3) 0.022(3) -0.005(3) -0.007(3) -0.007(3)
C2 0.028(4) 0.021(3) 0.024(3) 0.001(3) -0.009(3) -0.017(3)
C3 0.035(5) 0.032(4) 0.031(4) -0.005(3) -0.006(3) -0.014(3)
C4 0.048(5) 0.043(4) 0.032(4) -0.011(3) -0.010(3) -0.021(4)
C5 0.039(5) 0.050(4) 0.025(4) -0.013(3) -0.008(3) -0.013(4)
C11 0.025(4) 0.021(3) 0.022(3) -0.007(3) -0.003(3) -0.001(3)
C12 0.027(4) 0.030(4) 0.038(4) 0.003(3) -0.012(3) -0.004(3)
C13 0.044(5) 0.035(4) 0.043(4) 0.000(3) -0.006(4) -0.026(4)
C14 0.067(7) 0.031(4) 0.032(4) 0.009(3) -0.015(4) -0.019(4)
C15 0.061(6) 0.037(4) 0.044(5) 0.015(4) -0.030(4) -0.012(4)
C16 0.024(4) 0.036(4) 0.042(4) -0.003(3) -0.009(3) -0.006(3)
C21 0.020(4) 0.035(4) 0.030(4) -0.013(3) -0.002(3) -0.007(3)
C22 0.027(4) 0.046(4) 0.023(4) -0.004(3) -0.003(3) -0.014(3)
C23 0.039(5) 0.073(5) 0.016(4) 0.007(4) -0.005(3) -0.030(4)
C24 0.028(5) 0.075(6) 0.031(4) -0.026(4) 0.001(3) -0.027(4)
C25 0.032(5) 0.040(4) 0.046(5) -0.014(4) -0.010(4) -0.007(3)
C26 0.034(4) 0.032(4) 0.026(4) -0.006(3) -0.007(3) -0.008(3)
C31 0.029(4) 0.035(4) 0.022(3) 0.005(3) -0.007(3) -0.014(3)
C32 0.045(5) 0.053(5) 0.032(4) -0.008(3) -0.006(3) -0.033(4)
C33 0.077(7) 0.067(6) 0.034(4) -0.003(4) -0.013(4) -0.049(5)
C34 0.049(6) 0.098(7) 0.044(5) 0.024(5) -0.031(4) -0.058(5)
C35 0.022(4) 0.053(5) 0.049(5) 0.029(4) -0.017(4) -0.019(4)
C36 0.026(4) 0.041(4) 0.039(4) -0.001(3) -0.006(3) -0.016(3)
C41 0.042(5) 0.023(3) 0.015(3) -0.005(3) 0.002(3) -0.010(3)
C42 0.032(5) 0.041(4) 0.033(4) 0.000(3) 0.001(3) -0.013(3)
C43 0.036(5) 0.047(4) 0.031(4) 0.017(3) -0.004(3) -0.012(4)
C44 0.034(5) 0.061(5) 0.029(4) 0.011(4) -0.002(4) -0.005(4)
C45 0.035(5) 0.057(5) 0.038(4) 0.006(4) -0.016(4) -0.018(4)
C46 0.025(4) 0.030(4) 0.036(4) 0.007(3) 0.000(3) -0.012(3)
C51 0.033(4) 0.028(3) 0.019(3) -0.009(3) 0.003(3) -0.016(3)
C52 0.021(4) 0.023(3) 0.040(4) -0.005(3) -0.001(3) -0.013(3)
C53 0.040(5) 0.038(4) 0.021(4) -0.009(3) 0.008(3) -0.019(3)
C54 0.065(6) 0.029(4) 0.036(4) -0.015(3) -0.002(4) -0.022(4)
C55 0.075(7) 0.019(4) 0.055(5) -0.008(3) 0.007(4) -0.022(4)
C56 0.062(6) 0.033(4) 0.036(4) -0.006(3) 0.012(4) -0.028(4)
C61 0.038(4) 0.021(3) 0.024(3) 0.002(3) -0.005(3) -0.015(3)
C62 0.030(4) 0.033(4) 0.025(4) -0.002(3) 0.004(3) -0.017(3)
C63 0.036(5) 0.039(4) 0.033(4) -0.002(3) 0.003(3) -0.013(4)
C64 0.041(6) 0.062(5) 0.054(5) -0.004(4) 0.010(4) -0.027(4)
C65 0.044(6) 0.069(6) 0.070(6) -0.010(5) -0.010(4) -0.038(5)
C66 0.040(5) 0.058(5) 0.043(4) -0.017(4) 0.003(4) -0.029(4)
C1S 0.130(13) 0.197(14) 0.120(10) -0.044(10) 0.004(8) -0.112(11)
Cl11 0.067(2) 0.090(2) 0.131(2) 0.0207(18) -0.0219(17) -0.0110(16)
Cl12 0.141(4) 0.141(3) 0.147(3) -0.020(2) -0.011(2) -0.105(3)

loop_
_atom_type_symbol
_atom_type_description
_atom_type_scat_dispersion_real
_atom_type_scat_dispersion_imag
_atom_type_scat_source
C C 0.0033 0.0016 'International Tables Vol C Tables 4.2.6.8 and 6.1.1.4'
H H 0.0000 0.0000 'International Tables Vol C Tables 4.2.6.8 and 6.1.1.4'
O O 0.0106 0.0060 'International Tables Vol C Tables 4.2.6.8 and 6.1.1.4'
P P 0.1023 0.0942 'International Tables Vol C Tables 4.2.6.8 and 6.1.1.4'
Cl Cl 0.1484 0.1585 'International Tables Vol C Tables 4.2.6.8 and 6.1.1.4'
Re Re -1.0185 7.2310 'International Tables Vol C Tables 4.2.6.8 and 6.1.1.4'

loop_
_geom_angle_atom_site_label_1
_geom_angle_atom_site_label_2
_geom_angle_atom_site_label_3
_geom_angle
Cl1 Re1 Cl2 87.44(5)
Cl1 Re1 P2 177.73(7)
P2 Re1 Cl2 90.62(5)
O1 Re1 Cl1 91.72(11)
O1 Re1 Cl2 86.16(13)
O1 Re1 P2 89.32(11)
O1 Re1 C2 85.37(19)
O2 Re1 Cl1 94.41(13)
O2 Re1 Cl2 98.70(14)
O2 Re1 P2 84.72(13)
O2 Re1 O1 172.33(18)
O2 Re1 C2 90.6(2)
C2 Re1 Cl1 84.52(15)
C2 Re1 Cl2 168.13(16)
C2 Re1 P2 97.57(15)
C1 P1 C11 111.6(3)
C1 P1 C21 104.6(3)
C1 P1 C31 117.2(3)
C11 P1 C21 109.1(3)
C11 P1 C31 108.6(3)
C31 P1 C21 105.3(3)
C41 P2 Re1 111.7(2)
C41 P2 C51 104.3(3)
C51 P2 Re1 118.4(2)
C61 P2 Re1 113.50(19)
C61 P2 C41 102.6(3)
C61 P2 C51 104.9(3)
C5 O1 Re1 145.0(4)
C2 C1 P1 127.6(5)
C1 C2 Re1 121.5(4)
C1 C2 C3 118.4(5)
C3 C2 Re1 119.6(4)
C2 C3 C4 112.8(5)
C5 C4 C3 110.2(5)
O1 C5 C4 110.0(5)
C12 C11 P1 118.1(5)
C16 C11 P1 122.2(5)
C16 C11 C12 119.7(6)
C13 C12 C11 119.3(6)
C12 C13 C14 120.8(7)
C15 C14 C13 119.3(7)
C14 C15 C16 120.9(7)
C11 C16 C15 119.9(7)
C22 C21 P1 118.7(4)
C26 C21 P1 122.5(5)
C26 C21 C22 118.7(5)
C23 C22 C21 120.4(6)
C22 C23 C24 118.9(6)
C25 C24 C23 120.2(6)
C24 C25 C26 121.3(6)
C25 C26 C21 120.3(6)
C32 C31 P1 121.2(5)
C36 C31 P1 120.0(5)
C36 C31 C32 118.8(7)
C33 C32 C31 120.4(7)
C32 C33 C34 119.9(7)
C35 C34 C33 120.0(7)
C34 C35 C36 120.0(7)
C35 C36 C31 120.9(6)
C42 C41 P2 120.8(6)
C46 C41 P2 121.0(5)
C46 C41 C42 118.2(6)
C41 C42 C43 120.4(7)
C44 C43 C42 120.1(7)
C43 C44 C45 120.4(7)
C46 C45 C44 119.6(7)
C41 C46 C45 121.2(6)
C52 C51 P2 121.6(4)
C52 C51 C56 119.6(5)
C56 C51 P2 118.8(4)
C51 C52 C53 119.9(5)
C54 C53 C52 119.9(6)
C53 C54 C55 120.5(6)
C56 C55 C54 120.3(6)
C55 C56 C51 119.7(6)
C62 C61 P2 119.7(5)
C62 C61 C66 117.6(6)
C66 C61 P2 122.6(5)
C63 C62 C61 122.1(6)
C62 C63 C64 120.0(6)
C65 C64 C63 120.0(8)
C64 C65 C66 120.2(7)
C65 C66 C61 120.1(6)
Cl11 C1S Cl12 115.8(7)

loop_
_geom_bond_atom_site_label_1
_geom_bond_atom_site_label_2
_geom_bond_distance
Re1 Cl1 2.4405(15)
Re1 Cl2 2.4974(16)
Re1 P2 2.4621(16)
Re1 O1 1.880(4)
Re1 O2 1.702(4)
Re1 C2 2.067(6)
P1 C1 1.774(6)
P1 C11 1.793(6)
P1 C21 1.797(6)
P1 C31 1.794(7)
P2 C41 1.831(6)
P2 C51 1.831(5)
P2 C61 1.819(7)
O1 C5 1.420(7)
C1 C2 1.387(7)
C2 C3 1.522(8)
C3 C4 1.543(7)
C4 C5 1.503(9)
C11 C12 1.393(8)
C11 C16 1.387(8)
C12 C13 1.387(8)
C13 C14 1.406(10)
C14 C15 1.351(10)
C15 C16 1.404(8)
C21 C22 1.394(8)
C21 C26 1.391(7)
C22 C23 1.391(8)
C23 C24 1.403(9)
C24 C25 1.347(9)
C25 C26 1.371(8)
C31 C32 1.392(8)
C31 C36 1.388(8)
C32 C33 1.369(10)
C33 C34 1.398(10)
C34 C35 1.367(9)
C35 C36 1.375(9)
C41 C42 1.403(8)
C41 C46 1.377(9)
C42 C43 1.404(8)
C43 C44 1.353(10)
C44 C45 1.393(9)
C45 C46 1.391(8)
C51 C52 1.379(7)
C51 C56 1.410(8)
C52 C53 1.399(7)
C53 C54 1.375(8)
C54 C55 1.381(8)
C55 C56 1.376(8)
C61 C62 1.391(7)
C61 C66 1.397(8)
C62 C63 1.352(9)
C63 C64 1.378(10)
C64 C65 1.370(9)
C65 C66 1.392(9)
C1S Cl11 1.652(10)
C1S Cl12 1.728(12)
